data_1519285
loop_
_publ_author_name
'Gelbrich, Thomas'
'Peron, G.'
'Hursthouse, Michael B.'
'Kilburn, Jeremy D.'

_publ_section_title
;
 4,4-Dimethyl-3-methylideneoctahydronaphthalene-2,4a(2H)-diol
;
_journal_name_full 'Crystal Structure Report Archive'
_journal_page_first 404
_journal_year 2000
_chemical_formula_sum 'C13 H22 O2'
_chemical_formula_weight 210.31
_space_group_IT_number 14
_symmetry_cell_setting monoclinic
_symmetry_space_group_name_Hall '-P 2yn'
_symmetry_space_group_name_H-M 'P 1 21/n 1'
_atom_sites_solution_hydrogens geom
_atom_sites_solution_primary direct
_atom_sites_solution_secondary difmap
_cell_angle_alpha 90.00
_cell_angle_beta 98.1620(10)
_cell_angle_gamma 90.00
_cell_formula_units_Z 4
_cell_length_a 8.9541(2)
_cell_length_b 7.1843(2)
_cell_length_c 19.1662(2)
_cell_measurement_reflns_used 9801
_cell_measurement_temperature 296(2)
_cell_measurement_theta_max 32.58
_cell_measurement_theta_min 2.91
_cell_volume 1220.45(5)
_computing_structure_refinement 'SHELXL-97 (Sheldrick, 1997)'
_diffrn_ambient_temperature 296(2)
_diffrn_detector_area_resol_mean 9.091
_diffrn_measured_fraction_theta_full 0.952
_diffrn_measured_fraction_theta_max 0.952
_diffrn_measurement_device_type 'Bruker-Nonius 95mm CCD camera on \k-goniostat'
_diffrn_measurement_method '\f & \w scans'
_diffrn_radiation_monochromator graphite
_diffrn_radiation_source 'Bruker-Nonius FR591 rotating anode'
_diffrn_radiation_type MoK\a
_diffrn_radiation_wavelength 0.71073
_diffrn_reflns_av_R_equivalents 0.0571
_diffrn_reflns_av_sigmaI/netI 0.0790
_diffrn_reflns_limit_h_max 10
_diffrn_reflns_limit_h_min -10
_diffrn_reflns_limit_k_max 8
_diffrn_reflns_limit_k_min -8
_diffrn_reflns_limit_l_max 23
_diffrn_reflns_limit_l_min -14
_diffrn_reflns_number 4854
_diffrn_reflns_theta_full 25.00
_diffrn_reflns_theta_max 25.50
_diffrn_reflns_theta_min 3.03
_exptl_absorpt_coefficient_mu 0.075
_exptl_absorpt_correction_T_max 0.9970
_exptl_absorpt_correction_T_min 0.9806
_exptl_absorpt_correction_type multi-scan
_exptl_absorpt_process_details 'SADABS V2.10 (Sheldrick, 2003)'
_exptl_crystal_colour colourless
_exptl_crystal_density_diffrn 1.145
_exptl_crystal_density_method 'not measured'
_exptl_crystal_description needle
_exptl_crystal_F_000 464
_exptl_crystal_size_max 0.20
_exptl_crystal_size_mid 0.04
_exptl_crystal_size_min 0.04
_refine_diff_density_max 0.174
_refine_diff_density_min -0.152
_refine_diff_density_rms 0.037
_refine_ls_extinction_method none
_refine_ls_goodness_of_fit_ref 0.945
_refine_ls_hydrogen_treatment constr
_refine_ls_matrix_type full
_refine_ls_number_parameters 160
_refine_ls_number_reflns 2160
_refine_ls_number_restraints 0
_refine_ls_restrained_S_all 0.945
_refine_ls_R_factor_all 0.1003
_refine_ls_R_factor_gt 0.0490
_refine_ls_shift/su_max 0.001
_refine_ls_shift/su_mean 0.000
_refine_ls_structure_factor_coef Fsqd
_refine_ls_weighting_details 'calc w=1/[\s^2^(Fo^2^)+(0.0495P)^2^+0.0000P] where P=(Fo^2^+2Fc^2^)/3'
_refine_ls_weighting_scheme calc
_refine_ls_wR_factor_gt 0.1011
_refine_ls_wR_factor_ref 0.1134
_reflns_number_gt 1280
_reflns_number_total 2160
_reflns_threshold_expression >2sigma(I)
_cod_data_source_file eCrystal-404.cif
_cod_data_source_block s92
_cod_depositor_comments
;
Citation :
Gelbrich, Thomas and Peron, G. and Hursthouse, Michael B. and 
Kilburn, Jeremy D. (2000) 
University of Southampton, Crystal Structure Report Archive. 
(doi:10.5258/ecrystals/404)

More at:
http://ecrystals.chem.soton.ac.uk/404/
;
_cod_original_sg_symbol_H-M P21/n
_cod_database_code 1519285

loop_
_symmetry_equiv_pos_as_xyz
'x, y, z'
'-x+1/2, y+1/2, -z+1/2'
'-x, -y, -z'
'x-1/2, -y-1/2, z-1/2'

loop_
_atom_site_label
_atom_site_type_symbol
_atom_site_fract_x
_atom_site_fract_y
_atom_site_fract_z
_atom_site_U_iso_or_equiv
_atom_site_adp_type
_atom_site_occupancy
_atom_site_symmetry_multiplicity
_atom_site_calc_flag
_atom_site_refinement_flags
_atom_site_disorder_assembly
_atom_site_disorder_group
O1 O 0.34516(13) 0.67407(15) 0.18947(6) 0.0397(4) Uani 1 1 d . . .
H1O H 0.3221 0.5644 0.1829 0.087(8) Uiso 1 1 calc R . .
O2 O 0.25388(14) 1.30053(14) 0.18670(8) 0.0520(4) Uani 1 1 d . . .
H2O H 0.2352 1.2655 0.2252 0.097(9) Uiso 1 1 calc R . .
C1 C 0.38516(18) 0.7525(2) 0.12545(9) 0.0328(4) Uani 1 1 d . . .
C2 C 0.23953(19) 0.8421(2) 0.08391(9) 0.0394(5) Uani 1 1 d . . .
C3 C 0.1873(2) 1.0008(2) 0.12739(9) 0.0375(5) Uani 1 1 d . . .
C4 C 0.3063(2) 1.1470(2) 0.14977(10) 0.0408(5) Uani 1 1 d . . .
H4 H 0.3376 1.1971 0.1065 0.039(5) Uiso 1 1 calc R . .
C5 C 0.4444(2) 1.0560(2) 0.19106(10) 0.0410(5) Uani 1 1 d . . .
H5A H 0.4180 1.0051 0.2346 0.037(5) Uiso 1 1 calc R . .
H5B H 0.5220 1.1493 0.2032 0.051(5) Uiso 1 1 calc R . .
C6 C 0.50584(19) 0.9016(2) 0.14914(10) 0.0380(5) Uani 1 1 d . . .
H6 H 0.5328 0.9588 0.1062 0.037(5) Uiso 1 1 calc R . .
C7 C 0.6503(2) 0.8167(3) 0.18843(11) 0.0506(6) Uani 1 1 d . . .
H7A H 0.7250 0.9141 0.1994 0.069(6) Uiso 1 1 calc R . .
H7B H 0.6291 0.7639 0.2325 0.048(5) Uiso 1 1 calc R . .
C8 C 0.7143(2) 0.6664(3) 0.14558(12) 0.0557(6) Uani 1 1 d . . .
H8A H 0.7453 0.7209 0.1036 0.061(6) Uiso 1 1 calc R . .
H8B H 0.8024 0.6112 0.1732 0.057(6) Uiso 1 1 calc R . .
C9 C 0.5965(2) 0.5176(2) 0.12475(12) 0.0535(6) Uani 1 1 d . . .
H9A H 0.5717 0.4564 0.1667 0.056(6) Uiso 1 1 calc R . .
H9B H 0.6369 0.4247 0.0958 0.063(6) Uiso 1 1 calc R . .
C10 C 0.4544(2) 0.6022(2) 0.08398(10) 0.0436(5) Uani 1 1 d . . .
H10A H 0.3806 0.5044 0.0717 0.037(4) Uiso 1 1 calc R . .
H10B H 0.4787 0.6555 0.0405 0.048(5) Uiso 1 1 calc R . .
C11 C 0.1162(2) 0.6933(3) 0.06737(13) 0.0614(6) Uani 1 1 d . . .
H11A H 0.1508 0.5980 0.0384 0.061(6) Uiso 1 1 calc R . .
H11B H 0.0266 0.7497 0.0428 0.066(6) Uiso 1 1 calc R . .
H11C H 0.0940 0.6393 0.1106 0.073(8) Uiso 1 1 calc R . .
C12 C 0.2689(3) 0.9229(3) 0.01225(10) 0.0578(6) Uani 1 1 d . . .
H12A H 0.2905 0.8233 -0.0182 0.075(7) Uiso 1 1 calc R . .
H12B H 0.3534 1.0064 0.0196 0.091(9) Uiso 1 1 calc R . .
H12C H 0.1811 0.9892 -0.0092 0.094(8) Uiso 1 1 calc R . .
C13 C 0.0515(3) 1.0149(3) 0.14564(12) 0.0586(6) Uani 1 1 d . . .
H13B H 0.0277 1.1154 0.1726 0.055(6) Uiso 1 1 calc R . .
H13A H -0.0207 0.9243 0.1316 0.058(6) Uiso 1 1 calc R . .

loop_
_atom_site_aniso_label
_atom_site_aniso_U_11
_atom_site_aniso_U_22
_atom_site_aniso_U_33
_atom_site_aniso_U_23
_atom_site_aniso_U_13
_atom_site_aniso_U_12
O1 0.0577(9) 0.0284(7) 0.0360(8) 0.0004(6) 0.0167(6) -0.0069(6)
O2 0.0841(11) 0.0267(7) 0.0511(9) -0.0015(6) 0.0303(8) 0.0013(6)
C1 0.0437(12) 0.0277(9) 0.0283(10) 0.0007(8) 0.0101(9) -0.0039(8)
C2 0.0463(12) 0.0379(10) 0.0340(12) -0.0035(9) 0.0056(10) -0.0006(9)
C3 0.0454(12) 0.0368(10) 0.0310(11) 0.0034(8) 0.0077(10) 0.0012(8)
C4 0.0611(13) 0.0283(9) 0.0374(12) -0.0007(9) 0.0227(10) -0.0027(9)
C5 0.0502(12) 0.0333(9) 0.0406(13) -0.0035(9) 0.0101(10) -0.0148(9)
C6 0.0449(12) 0.0331(9) 0.0378(12) 0.0026(9) 0.0124(10) -0.0065(8)
C7 0.0449(13) 0.0525(12) 0.0546(14) -0.0010(11) 0.0071(11) -0.0089(10)
C8 0.0445(13) 0.0619(13) 0.0615(15) 0.0069(12) 0.0107(12) 0.0069(11)
C9 0.0660(15) 0.0435(11) 0.0541(15) 0.0005(11) 0.0192(12) 0.0117(10)
C10 0.0549(13) 0.0362(10) 0.0413(13) -0.0018(9) 0.0122(11) -0.0022(9)
C11 0.0534(14) 0.0536(12) 0.0729(18) -0.0166(14) -0.0052(13) -0.0016(11)
C12 0.0801(17) 0.0600(13) 0.0329(13) -0.0023(11) 0.0067(12) 0.0194(14)
C13 0.0568(15) 0.0603(14) 0.0596(15) -0.0140(12) 0.0119(13) -0.0007(12)

loop_
_atom_type_symbol
_atom_type_description
_atom_type_scat_dispersion_real
_atom_type_scat_dispersion_imag
_atom_type_scat_source
C C 0.0033 0.0016 'International Tables Vol C Tables 4.2.6.8 and 6.1.1.4'
H H 0.0000 0.0000 'International Tables Vol C Tables 4.2.6.8 and 6.1.1.4'
O O 0.0106 0.0060 'International Tables Vol C Tables 4.2.6.8 and 6.1.1.4'

loop_
_geom_angle_atom_site_label_1
_geom_angle_atom_site_label_2
_geom_angle_atom_site_label_3
_geom_angle
_geom_angle_site_symmetry_1
_geom_angle_site_symmetry_3
C1 O1 H1O 109.5 . .
C4 O2 H2O 109.5 . .
O1 C1 C10 109.60(13) . .
O1 C1 C6 105.62(13) . .
C10 C1 C6 109.00(13) . .
O1 C1 C2 107.69(12) . .
C10 C1 C2 113.40(14) . .
C6 C1 C2 111.22(13) . .
C3 C2 C11 111.45(15) . .
C3 C2 C12 107.97(14) . .
C11 C2 C12 106.59(17) . .
C3 C2 C1 109.10(14) . .
C11 C2 C1 109.94(14) . .
C12 C2 C1 111.77(15) . .
C13 C3 C4 120.72(18) . .
C13 C3 C2 124.70(17) . .
C4 C3 C2 114.57(15) . .
O2 C4 C3 114.17(15) . .
O2 C4 C5 112.06(15) . .
C3 C4 C5 109.70(13) . .
O2 C4 H4 106.8 . .
C3 C4 H4 106.8 . .
C5 C4 H4 106.8 . .
C4 C5 C6 111.62(15) . .
C4 C5 H5A 109.3 . .
C6 C5 H5A 109.3 . .
C4 C5 H5B 109.3 . .
C6 C5 H5B 109.3 . .
H5A C5 H5B 108.0 . .
C5 C6 C7 112.08(15) . .
C5 C6 C1 111.81(14) . .
C7 C6 C1 112.11(14) . .
C5 C6 H6 106.8 . .
C7 C6 H6 106.8 . .
C1 C6 H6 106.8 . .
C8 C7 C6 112.07(17) . .
C8 C7 H7A 109.2 . .
C6 C7 H7A 109.2 . .
C8 C7 H7B 109.2 . .
C6 C7 H7B 109.2 . .
H7A C7 H7B 107.9 . .
C9 C8 C7 110.02(16) . .
C9 C8 H8A 109.7 . .
C7 C8 H8A 109.7 . .
C9 C8 H8B 109.7 . .
C7 C8 H8B 109.7 . .
H8A C8 H8B 108.2 . .
C8 C9 C10 110.69(15) . .
C8 C9 H9A 109.5 . .
C10 C9 H9A 109.5 . .
C8 C9 H9B 109.5 . .
C10 C9 H9B 109.5 . .
H9A C9 H9B 108.1 . .
C9 C10 C1 112.81(16) . .
C9 C10 H10A 109.0 . .
C1 C10 H10A 109.0 . .
C9 C10 H10B 109.0 . .
C1 C10 H10B 109.0 . .
H10A C10 H10B 107.8 . .
C2 C11 H11A 109.5 . .
C2 C11 H11B 109.5 . .
H11A C11 H11B 109.5 . .
C2 C11 H11C 109.5 . .
H11A C11 H11C 109.5 . .
H11B C11 H11C 109.5 . .
C2 C12 H12A 109.5 . .
C2 C12 H12B 109.5 . .
H12A C12 H12B 109.5 . .
C2 C12 H12C 109.5 . .
H12A C12 H12C 109.5 . .
H12B C12 H12C 109.5 . .
C3 C13 H13B 120.0 . .
C3 C13 H13A 120.0 . .
H13B C13 H13A 120.0 . .

loop_
_geom_bond_atom_site_label_1
_geom_bond_atom_site_label_2
_geom_bond_distance
_geom_bond_site_symmetry_2
O1 C1 1.4410(17) .
O1 H1O 0.8200 .
O2 C4 1.4253(18) .
O2 H2O 0.8200 .
C1 C10 1.524(2) .
C1 C6 1.543(2) .
C1 C2 1.566(2) .
C2 C3 1.524(2) .
C2 C11 1.538(2) .
C2 C12 1.548(2) .
C3 C13 1.316(2) .
C3 C4 1.514(2) .
C4 C5 1.518(2) .
C4 H4 0.9800 .
C5 C6 1.518(2) .
C5 H5A 0.9700 .
C5 H5B 0.9700 .
C6 C7 1.528(2) .
C6 H6 0.9800 .
C7 C8 1.517(2) .
C7 H7A 0.9700 .
C7 H7B 0.9700 .
C8 C9 1.516(2) .
C8 H8A 0.9700 .
C8 H8B 0.9700 .
C9 C10 1.522(3) .
C9 H9A 0.9700 .
C9 H9B 0.9700 .
C10 H10A 0.9700 .
C10 H10B 0.9700 .
C11 H11A 0.9600 .
C11 H11B 0.9600 .
C11 H11C 0.9600 .
C12 H12A 0.9600 .
C12 H12B 0.9600 .
C12 H12C 0.9600 .
C13 H13B 0.9300 .
C13 H13A 0.9300 .

loop_
_geom_hbond_atom_site_label_D
_geom_hbond_atom_site_label_H
_geom_hbond_atom_site_label_A
_geom_hbond_distance_DH
_geom_hbond_distance_HA
_geom_hbond_distance_DA
_geom_hbond_angle_DHA
_geom_hbond_site_symmetry_A
O1 H1O O2 0.82 2.00 2.8037(15) 168.3 1_545
O2 H2O O1 0.82 1.99 2.8004(18) 170.4 2
